data_7024799
loop_
_publ_author_name
'Moore, Adam L.'
'Bucar, Dejan-Kresimir'
'Macgillivray, Leonard R.'
'Benny, Paul D.'

_publ_section_title
;
 &quot;Click&quot; labeling strategy for M(CO)(3) (M = Re, (99m)Tc)
 prostate cancer targeted flutamide agents.
;
_journal_issue 8
_journal_name_full 'Dalton transactions (Cambridge, England : 2003)'
_journal_page_first 1926
_journal_page_last 1928
_journal_paper_doi 10.1039/b921413e
_journal_volume 39
_journal_year 2010
_chemical_formula_moiety '2(C18 H15 N3 O3 Re), 2(CF3SO3), 3(CH2Cl2)'
_chemical_formula_sum 'C41 H36 Cl6 F6 N6 O12 Re2 S2'
_chemical_formula_weight 1567.98
_chemical_name_systematic
;
?
;
_space_group_IT_number 12
_symmetry_cell_setting monoclinic
_symmetry_space_group_name_Hall '-C 2y'
_symmetry_space_group_name_H-M 'C 1 2/m 1'
_atom_sites_solution_hydrogens geom
_atom_sites_solution_primary direct
_atom_sites_solution_secondary difmap
_audit_creation_date 2009-07-23T17:24:22-00:00
_audit_creation_method 'WinGX routine CIF_UPDATE'
_cell_angle_alpha 90
_cell_angle_beta 100.620(5)
_cell_angle_gamma 90
_cell_formula_units_Z 2
_cell_length_a 29.647(3)
_cell_length_b 10.4289(11)
_cell_length_c 8.1706(9)
_cell_measurement_reflns_used 5825
_cell_measurement_temperature 210(1)
_cell_measurement_theta_max 27.88
_cell_measurement_theta_min 1.00
_cell_volume 2483.0(5)
_computing_cell_refinement 'HKL Scalepack (Otwinowski & Minor, 1997)'
_computing_data_collection 'Collect (Nonius BV, 1997-2000)'
_computing_data_reduction 'HKL Denzo, Scalepack (Otwinowski & Minor, 1997)'
_computing_molecular_graphics 'SHELXTL v6.1 (Sheldrick, 1997)'
_computing_publication_material 'SHELXTL v6.1 (Sheldrick, 1997)'
_computing_structure_refinement 'SHELXTL v6.1 (Sheldrick, 1997)'
_computing_structure_solution 'SHELXTL v6.1 (Sheldrick, 1997)'
_diffrn_ambient_temperature 210(1)
_diffrn_detector_area_resol_mean 9
_diffrn_measured_fraction_theta_full 0.997
_diffrn_measured_fraction_theta_max 0.997
_diffrn_measurement_device_type KappaCCD
_diffrn_measurement_method 'CCD phi and omega scans'
_diffrn_radiation_monochromator graphite
_diffrn_radiation_type MoK\a
_diffrn_radiation_wavelength 0.71073
_diffrn_reflns_av_R_equivalents 0.0349
_diffrn_reflns_av_unetI/netI 0.0281
_diffrn_reflns_limit_h_max 35
_diffrn_reflns_limit_h_min -35
_diffrn_reflns_limit_k_max 12
_diffrn_reflns_limit_k_min -12
_diffrn_reflns_limit_l_max 9
_diffrn_reflns_limit_l_min -9
_diffrn_reflns_number 8477
_diffrn_reflns_theta_full 24.99
_diffrn_reflns_theta_max 24.99
_diffrn_reflns_theta_min 3.11
_exptl_absorpt_coefficient_mu 5.368
_exptl_absorpt_correction_T_max 0.896
_exptl_absorpt_correction_T_min 0.443
_exptl_absorpt_correction_type multi-scan
_exptl_absorpt_process_details 'HKL Scalepack (Otwinowski & Minor, 1997)'
_exptl_crystal_colour colorless
_exptl_crystal_density_diffrn 2.097
_exptl_crystal_density_method 'not measured'
_exptl_crystal_description needle
_exptl_crystal_F_000 1516.0
_exptl_crystal_size_max 0.20
_exptl_crystal_size_mid 0.025
_exptl_crystal_size_min 0.02
_refine_diff_density_max 2.438
_refine_diff_density_min -2.021
_refine_diff_density_rms 0.16
_refine_ls_extinction_coef 0.0012(3)
_refine_ls_extinction_expression Fc^*^=kFc[1+0.001xFc^2^\l^3^/sin(2\q)]^-1/4^
_refine_ls_extinction_method SHELXL
_refine_ls_goodness_of_fit_ref 1.071
_refine_ls_hydrogen_treatment constr
_refine_ls_matrix_type full
_refine_ls_number_parameters 158
_refine_ls_number_reflns 2318
_refine_ls_number_restraints 68
_refine_ls_restrained_S_all 1.065
_refine_ls_R_factor_all 0.0517
_refine_ls_R_factor_gt 0.0454
_refine_ls_shift/su_max 0.001
_refine_ls_shift/su_mean 0
_refine_ls_structure_factor_coef Fsqd
_refine_ls_weighting_details 'calc w=1/[\s^2^(Fo^2^)+(0.0779P)^2^+20.6986P] where P=(Fo^2^+2Fc^2^)/3'
_refine_ls_weighting_scheme calc
_refine_ls_wR_factor_gt 0.1239
_refine_ls_wR_factor_ref 0.1283
_reflns_number_gt 2042
_reflns_number_total 2318
_reflns_threshold_expression >2\s(I)
_cod_data_source_file b921413e.txt
_cod_data_source_block 5
_cod_original_sg_symbol_H-M C2/m
_cod_original_formula_sum 'C41 H36 Cl6 F6 N6 O12 Re2 S2 '
_cod_database_code 7024799

loop_
_symmetry_equiv_pos_as_xyz
'x, y, z'
'-x, y, -z'
'x+1/2, y+1/2, z'
'-x+1/2, y+1/2, -z'
'-x, -y, -z'
'x, -y, z'
'-x+1/2, -y+1/2, -z'
'x+1/2, -y+1/2, z'

loop_
_atom_site_label
_atom_site_type_symbol
_atom_site_fract_x
_atom_site_fract_y
_atom_site_fract_z
_atom_site_U_iso_or_equiv
_atom_site_adp_type
_atom_site_occupancy
_atom_site_symmetry_multiplicity
_atom_site_calc_flag
_atom_site_refinement_flags
_atom_site_disorder_group
C1 C 0.9382(3) 0.8681(9) -0.0263(10) 0.052(2) Uani 1 1 d . .
C2 C 0.9767(4) 1 0.2460(13) 0.052(3) Uani 1 2 d S .
C3 C 0.9035(3) 0.8197(9) 0.4057(10) 0.059(2) Uani 1 1 d . .
C4 C 0.8793(4) 0.7537(11) 0.5034(12) 0.073(3) Uani 1 1 d . .
C5 C 0.8322(4) 0.7340(11) 0.4466(13) 0.073(3) Uani 1 1 d . .
C6 C 0.8126(3) 0.7812(10) 0.2918(13) 0.066(2) Uani 1 1 d . .
C7 C 0.8392(2) 0.8445(7) 0.1969(10) 0.0471(18) Uani 1 1 d . .
C8 C 0.8212(3) 0.8837(8) 0.0223(10) 0.055(2) Uani 1 1 d . .
C9 C 0.8423(4) 1 -0.2113(14) 0.073(4) Uani 1 2 d S .
C10 C 0.7947(5) 1 -0.3086(17) 0.066(3) Uani 1 2 d S .
C11 C 0.7597(5) 1 -0.396(2) 0.082(5) Uani 1 2 d S .
C12A C 0.8638(5) 0.5 0.0189(16) 0.0603(7) Uani 0.5 2 d SPD 1
C12B C 0.8705(5) 0.5 -0.0292(14) 0.0603(7) Uani 0.5 2 d SPD 2
F1A F 0.8531(5) 0.5 0.1700(13) 0.0603(7) Uani 0.5 2 d SPD 1
F1B F 0.8810(3) 0.5998(9) 0.0727(12) 0.0603(7) Uani 0.5 1 d PD 2
F2A F 0.8883(3) 0.6043(8) 0.0007(12) 0.0603(7) Uani 0.5 1 d PD 1
F2B F 0.8979(4) 0.5 -0.1412(16) 0.0603(7) Uani 0.5 2 d SPD 2
H3 H 0.9346 0.8332 0.4443 0.071 Uiso 1 1 calc R .
H4 H 0.8936 0.722 0.6063 0.087 Uiso 1 1 calc R .
H5 H 0.8146 0.6903 0.5116 0.088 Uiso 1 1 calc R .
H6 H 0.7814 0.77 0.2519 0.08 Uiso 1 1 calc R .
H8A H 0.8253 0.8139 -0.052 0.066 Uiso 1 1 calc R .
H8B H 0.7885 0.9007 0.0095 0.066 Uiso 1 1 calc R .
H9A H 0.8582 1.0751 -0.2416 0.088 Uiso 0.5 1 calc PR .
H9B H 0.8582 0.9249 -0.2416 0.088 Uiso 0.5 1 calc PR .
H11 H 0.7313 1 -0.4664 0.099 Uiso 1 2 calc SR .
N1 N 0.8844(2) 0.8666(7) 0.2553(8) 0.0466(15) Uani 1 1 d . .
N2 N 0.8447(3) 1 -0.0250(11) 0.044(2) Uani 1 2 d S .
O1 O 0.9501(2) 0.7916(7) -0.1074(8) 0.0671(17) Uani 1 1 d . .
O2 O 1.0128(3) 1 0.3298(10) 0.065(2) Uani 1 2 d S .
O3A O 0.8284(5) 0.5 -0.2885(16) 0.0603(7) Uani 0.5 2 d SPD 1
O3B O 0.7870(5) 0.5 0.0065(19) 0.0603(7) Uani 0.5 2 d SPD 2
O4A O 0.7893(4) 0.6152(10) -0.1108(15) 0.0603(7) Uani 0.5 1 d PD 1
O4B O 0.8040(4) 0.6152(10) -0.2182(14) 0.0603(7) Uani 0.5 1 d PD 2
Re1 Re 0.917050(13) 1 0.10963(5) 0.0445(2) Uani 1 2 d S .
S1A S 0.8112(3) 0.5 -0.1365(14) 0.0603(7) Uani 0.5 2 d SPD 1
S1B S 0.8112(3) 0.5 -0.1292(14) 0.0603(7) Uani 0.5 2 d SPD 2

loop_
_atom_site_aniso_label
_atom_site_aniso_U_11
_atom_site_aniso_U_22
_atom_site_aniso_U_33
_atom_site_aniso_U_23
_atom_site_aniso_U_13
_atom_site_aniso_U_12
C1 0.037(4) 0.071(6) 0.045(4) 0.000(4) 0.003(3) -0.008(4)
C2 0.051(7) 0.075(8) 0.032(5) 0 0.015(5) 0
C3 0.053(5) 0.070(6) 0.051(5) 0.002(4) -0.002(4) -0.011(4)
C4 0.087(7) 0.073(7) 0.055(5) 0.004(5) 0.007(5) -0.012(6)
C5 0.079(7) 0.072(6) 0.071(6) 0.004(5) 0.022(5) -0.024(6)
C6 0.047(5) 0.064(6) 0.088(7) 0.001(5) 0.013(5) -0.009(4)
C7 0.036(4) 0.043(4) 0.061(5) -0.004(4) 0.005(3) -0.002(3)
C8 0.042(4) 0.048(5) 0.067(5) -0.004(4) -0.011(4) 0.000(4)
C9 0.046(7) 0.131(13) 0.036(6) 0 -0.007(5) 0
C10 0.058(8) 0.077(9) 0.055(7) 0 -0.010(6) 0
C11 0.071(10) 0.067(9) 0.091(11) 0 -0.032(9) 0
C12A 0.0536(15) 0.0628(15) 0.0596(16) 0 -0.0020(12) 0
C12B 0.0536(15) 0.0628(15) 0.0596(16) 0 -0.0020(12) 0
F1A 0.0536(15) 0.0628(15) 0.0596(16) 0 -0.0020(12) 0
F1B 0.0536(15) 0.0628(15) 0.0596(16) 0 -0.0020(12) 0
F2A 0.0536(15) 0.0628(15) 0.0596(16) 0 -0.0020(12) 0
F2B 0.0536(15) 0.0628(15) 0.0596(16) 0 -0.0020(12) 0
N1 0.042(3) 0.053(4) 0.042(3) -0.004(3) 0.001(3) -0.001(3)
N2 0.032(4) 0.045(5) 0.049(5) 0 -0.003(4) 0
O1 0.056(4) 0.083(5) 0.064(4) -0.019(4) 0.014(3) 0.005(3)
O2 0.030(4) 0.112(8) 0.051(5) 0 -0.003(4) 0
O3A 0.0536(15) 0.0628(15) 0.0596(16) 0 -0.0020(12) 0
O3B 0.0536(15) 0.0628(15) 0.0596(16) 0 -0.0020(12) 0
O4A 0.0536(15) 0.0628(15) 0.0596(16) 0 -0.0020(12) 0
O4B 0.0536(15) 0.0628(15) 0.0596(16) 0 -0.0020(12) 0
Re1 0.0298(3) 0.0613(4) 0.0405(3) 0 0.00142(17) 0
S1A 0.0536(15) 0.0628(15) 0.0596(16) 0 -0.0020(12) 0
S1B 0.0536(15) 0.0628(15) 0.0596(16) 0 -0.0020(12) 0

loop_
_atom_type_symbol
_atom_type_description
_atom_type_scat_dispersion_real
_atom_type_scat_dispersion_imag
_atom_type_scat_source
C C 0.0033 0.0016 'International Tables Vol C Tables 4.2.6.8 and 6.1.1.4'
H H 0 0 'International Tables Vol C Tables 4.2.6.8 and 6.1.1.4'
N N 0.0061 0.0033 'International Tables Vol C Tables 4.2.6.8 and 6.1.1.4'
O O 0.0106 0.006 'International Tables Vol C Tables 4.2.6.8 and 6.1.1.4'
F F 0.0171 0.0103 'International Tables Vol C Tables 4.2.6.8 and 6.1.1.4'
S S 0.1246 0.1234 'International Tables Vol C Tables 4.2.6.8 and 6.1.1.4'
Re Re -1.0185 7.231 'International Tables Vol C Tables 4.2.6.8 and 6.1.1.4'
Cl Cl 0.1484 0.1585 'International Tables Vol C Tables 4.2.6.8 and 6.1.1.4'

loop_
_geom_angle_atom_site_label_1
_geom_angle_atom_site_label_2
_geom_angle_atom_site_label_3
_geom_angle
_geom_angle_site_symmetry_1
_geom_angle_site_symmetry_3
C1 Re1 C1 90.1(5) . 6_575
C1 Re1 N1 172.1(3) . 6_575
C1 Re1 N1 172.1(3) 6_575 .
C1 Re1 N1 94.8(3) . .
C1 Re1 N1 94.8(3) 6_575 6_575
C1 Re1 N2 95.8(3) . .
C1 Re1 N2 95.8(3) 6_575 .
C10 C11 H11 180 . .
C10 C9 H9A 108.8 . .
C10 C9 H9B 108.8 . .
C10 C9 N2 113.8(11) . .
C11 C10 C9 174.1(17) . .
C2 Re1 C1 88.4(3) . .
C2 Re1 C1 88.4(3) . 6_575
C2 Re1 N1 98.0(3) . .
C2 Re1 N1 98.0(3) . 6_575
C2 Re1 N2 174.1(4) . .
C3 C4 C5 118.8(9) . .
C3 C4 H4 120.6 . .
C3 N1 C7 118.7(7) . .
C3 N1 Re1 125.3(5) . .
C4 C3 H3 118.6 . .
C4 C5 H5 120.8 . .
C5 C4 H4 120.6 . .
C5 C6 H6 120 . .
C6 C5 C4 118.4(9) . .
C6 C5 H5 120.8 . .
C6 C7 C8 122.1(7) . .
C7 C6 C5 120.0(8) . .
C7 C6 H6 120 . .
C7 C8 H8A 109.3 . .
C7 C8 H8B 109.3 . .
C7 N1 Re1 115.3(5) . .
C8 N2 C8 109.4(9) 6_575 .
C8 N2 C9 109.0(6) . .
C8 N2 C9 109.0(6) 6_575 .
C8 N2 Re1 109.1(5) . .
C8 N2 Re1 109.1(5) 6_575 .
C9 N2 Re1 111.2(7) . .
F1A C12A F2A 109.4(9) . .
F1A C12A F2A 109.4(9) . 6_565
F1A C12A S1A 109.1(9) . .
F1B C12B F1B 102.6(12) . 6_565
F1B C12B S1B 112.3(7) . .
F1B C12B S1B 112.3(7) 6_565 .
F2A C12A F2A 109.4(13) . 6_565
F2A C12A S1A 109.7(7) . .
F2A C12A S1A 109.7(7) 6_565 .
F2B C12B F1B 109.2(9) . .
F2B C12B F1B 109.2(9) . 6_565
F2B C12B S1B 110.9(9) . .
H8A C8 H8B 107.9 . .
H9A C9 H9B 107.7 . .
N1 C3 C4 122.9(8) . .
N1 C3 H3 118.6 . .
N1 C7 C6 121.1(8) . .
N1 C7 C8 116.7(7) . .
N1 Re1 N1 79.7(3) . 6_575
N1 Re1 N2 77.5(2) . .
N1 Re1 N2 77.5(2) 6_575 .
N2 C8 C7 111.8(7) . .
N2 C8 H8A 109.3 . .
N2 C8 H8B 109.3 . .
N2 C9 H9A 108.8 . .
N2 C9 H9B 108.8 . .
O1 C1 Re1 179.1(8) . .
O2 C2 Re1 179.5(9) . .
O3A S1A C12A 102.1(8) . .
O3B S1B C12B 103.7(8) . .
O4A S1A C12A 104.9(6) . .
O4A S1A C12A 104.9(6) 6_565 .
O4A S1A O3A 112.4(7) . .
O4A S1A O3A 112.4(7) 6_565 .
O4A S1A O4A 118.2(13) 6_565 .
O4B S1B C12B 106.3(6) . .
O4B S1B C12B 106.3(6) 6_565 .
O4B S1B O3B 110.6(8) . .
O4B S1B O3B 110.6(8) 6_565 .
O4B S1B O4B 118.2(12) 6_565 .

loop_
_geom_bond_atom_site_label_1
_geom_bond_atom_site_label_2
_geom_bond_distance
_geom_bond_site_symmetry_2
C1 O1 1.135(10) .
C2 O2 1.158(14) .
C3 C4 1.356(13) .
C3 H3 0.93 .
C4 C5 1.402(14) .
C4 H4 0.93 .
C5 H5 0.93 .
C6 C5 1.381(14) .
C6 H6 0.93 .
C7 C6 1.373(12) .
C7 C8 1.486(11) .
C8 H8A 0.97 .
C8 H8B 0.97 .
C9 C10 1.487(17) .
C9 H9A 0.97 .
C9 H9B 0.97 .
C10 C11 1.145(19) .
C11 H11 0.93 .
C12A F1A 1.330(5) .
C12A F2A 1.332(5) .
C12A F2A 1.332(5) 6_565
C12B F1B 1.333(5) .
C12B F1B 1.333(5) 6_565
C12B F2B 1.331(5) .
N1 C3 1.346(11) .
N1 C7 1.356(9) .
N2 C8 1.485(10) .
N2 C8 1.485(10) 6_575
N2 C9 1.510(15) .
Re1 C1 1.942(10) .
Re1 C1 1.942(10) 6_575
Re1 C2 1.909(12) .
Re1 N1 2.171(7) .
Re1 N1 2.171(7) 6_575
Re1 N2 2.223(8) .
S1A C12A 1.820(16) .
S1A O3A 1.428(13) .
S1A O4A 1.400(9) .
S1A O4A 1.400(9) 6_565
S1B C12B 1.796(15) .
S1B O3B 1.429(13) .
S1B O4B 1.400(9) .
S1B O4B 1.400(9) 6_565
